data_4086429
loop_
_publ_author_name
'Wright, Luka A.'
'Hope, Eric G.'
'Solan, Gregory A.'
'Cross, Warren B.'
'Singh, Kuldip'

_publ_section_title
;
 Active O,Npy,N-Titanium(IV) Fluoride Precatalysts for Ethylene
 Polymerization: Exploring &#x201C;Fluoride Effects&#x201D; on Polymer
 Properties and Catalytic Performance
;
_journal_issue 9
_journal_name_full Organometallics
_journal_page_first 1183
_journal_paper_doi 10.1021/acs.organomet.5b00900
_journal_volume 35
_journal_year 2016
_chemical_formula_moiety 'C25 H27 Cl3 N2 O Ti, C H Cl3'
_chemical_formula_sum 'C26 H28 Cl6 N2 O Ti'
_chemical_formula_weight 645.10
_chemical_name_systematic
; 
 ? 
;
_space_group_IT_number 4
_symmetry_cell_setting monoclinic
_symmetry_space_group_name_Hall 'P 2yb'
_symmetry_space_group_name_H-M 'P 1 21 1'
_atom_sites_solution_hydrogens geom
_atom_sites_solution_primary direct
_atom_sites_solution_secondary difmap
_audit_creation_method SHELXL-97
_cell_angle_alpha 90.00
_cell_angle_beta 110.017(14)
_cell_angle_gamma 90.00
_cell_formula_units_Z 2
_cell_length_a 12.167(7)
_cell_length_b 10.002(5)
_cell_length_c 12.546(7)
_cell_measurement_reflns_used 138
_cell_measurement_temperature 150(2)
_cell_measurement_theta_max 28.308
_cell_measurement_theta_min 2.671
_cell_volume 1434.5(14)
_computing_cell_refinement 'Bruker SMART'
_computing_data_collection 'Bruker SMART'
_computing_data_reduction 'Bruker SHELXTL'
_computing_molecular_graphics 'Bruker SHELXTL'
_computing_publication_material 'Bruker SHELXTL'
_computing_structure_refinement 'SHELXL-97 (Sheldrick, 1997)'
_computing_structure_solution 'SHELXS-97 (Sheldrick, 1990)'
_diffrn_ambient_temperature 150(2)
_diffrn_measured_fraction_theta_full 0.998
_diffrn_measured_fraction_theta_max 0.998
_diffrn_measurement_device_type 'Bruker Apex 2000 CCD area detector'
_diffrn_measurement_method 'phi and omega scans'
_diffrn_radiation_monochromator graphite
_diffrn_radiation_source 'fine-focus sealed tube'
_diffrn_radiation_type MoK\a
_diffrn_radiation_wavelength 0.71073
_diffrn_reflns_av_R_equivalents 0.2175
_diffrn_reflns_av_sigmaI/netI 0.5891
_diffrn_reflns_limit_h_max 14
_diffrn_reflns_limit_h_min -14
_diffrn_reflns_limit_k_max 12
_diffrn_reflns_limit_k_min -12
_diffrn_reflns_limit_l_max 15
_diffrn_reflns_limit_l_min -14
_diffrn_reflns_number 9796
_diffrn_reflns_theta_full 26.00
_diffrn_reflns_theta_max 26.00
_diffrn_reflns_theta_min 1.73
_exptl_absorpt_coefficient_mu 0.881
_exptl_absorpt_correction_T_max 0.928
_exptl_absorpt_correction_T_min 0.506
_exptl_absorpt_correction_type empirical
_exptl_absorpt_process_details
;
absorption correction based on 636 reflections (SADABS);Rint 0.0812 before
correction and 0.0508 after.
;
_exptl_crystal_colour red
_exptl_crystal_density_diffrn 1.494
_exptl_crystal_density_method 'not measured'
_exptl_crystal_description needle
_exptl_crystal_F_000 660
_exptl_crystal_size_max 0.15
_exptl_crystal_size_mid 0.07
_exptl_crystal_size_min 0.03
_refine_diff_density_max 0.438
_refine_diff_density_min -0.458
_refine_diff_density_rms 0.103
_refine_ls_abs_structure_details 'Flack H D (1983), Acta Cryst. A39, 876-881'
_refine_ls_abs_structure_Flack 0.06(10)
_refine_ls_extinction_method none
_refine_ls_goodness_of_fit_ref 0.660
_refine_ls_hydrogen_treatment constr
_refine_ls_matrix_type full
_refine_ls_number_parameters 330
_refine_ls_number_reflns 5366
_refine_ls_number_restraints 333
_refine_ls_restrained_S_all 0.642
_refine_ls_R_factor_all 0.2506
_refine_ls_R_factor_gt 0.0786
_refine_ls_shift/su_max 0.000
_refine_ls_shift/su_mean 0.000
_refine_ls_structure_factor_coef Fsqd
_refine_ls_weighting_details 'calc w=1/[\s^2^(Fo^2^)+(0.0000P)^2^+0.0000P] where P=(Fo^2^+2Fc^2^)/3'
_refine_ls_weighting_scheme calc
_refine_ls_wR_factor_gt 0.1196
_refine_ls_wR_factor_ref 0.1729
_reflns_number_gt 1395
_reflns_number_total 5366
_reflns_threshold_expression >2sigma(I)
_cod_data_source_file om5b00900_si_004.cif
_cod_data_source_block 14072
_cod_depositor_comments
;
The following automatic conversions were performed:

'_symmetry_cell_setting' value 'Monoclinic' changed to 'monoclinic'
according to
/usr/data/users/saulius/crontab/automatic-downloads/rss-feeds/ACS/lib/dictionaries/cif_core.dic
dictionary named 'cif_core.dic' version 2.4.2 from 2011-04-26.

Automatic conversion script
Id: cif_fix_values 4268 2015-11-12 08:31:59Z antanas 

 Adding full bibliography for 4086427--4086430.cif.
;
_cod_original_sg_symbol_H-M P2(1)
_cod_database_code 4086429

loop_
_symmetry_equiv_pos_as_xyz
'x, y, z'
'-x, y+1/2, -z'

loop_
_atom_site_label
_atom_site_type_symbol
_atom_site_fract_x
_atom_site_fract_y
_atom_site_fract_z
_atom_site_U_iso_or_equiv
_atom_site_adp_type
_atom_site_occupancy
_atom_site_symmetry_multiplicity
_atom_site_calc_flag
_atom_site_refinement_flags
Ti1 Ti 0.8432(2) 0.2913(2) 0.7333(2) 0.0220(7) Uani 1 1 d U
Cl1 Cl 0.7306(3) 0.3337(3) 0.5461(3) 0.0308(10) Uani 1 1 d U
Cl2 Cl 0.8386(3) 0.0670(3) 0.7107(3) 0.0356(11) Uani 1 1 d U
Cl3 Cl 0.9456(3) 0.2904(4) 0.9254(3) 0.0314(10) Uani 1 1 d U
O1 O 0.9728(7) 0.3472(9) 0.7065(8) 0.029(2) Uani 1 1 d U
N1 N 0.8119(9) 0.4995(10) 0.7543(9) 0.022(2) Uani 1 1 d U
N2 N 0.6821(8) 0.2988(12) 0.7781(9) 0.021(2) Uani 1 1 d U
C1 C 1.0065(11) 0.4584(14) 0.6680(12) 0.021(3) Uani 1 1 d U
C2 C 1.0929(11) 0.4484(14) 0.6178(12) 0.029(3) Uani 1 1 d U
H2 H 1.1267 0.3640 0.6130 0.034 Uiso 1 1 calc R
C3 C 1.1297(12) 0.5628(16) 0.5746(12) 0.033(4) Uani 1 1 d U
H3 H 1.1862 0.5556 0.5381 0.040 Uiso 1 1 calc R
C4 C 1.0842(12) 0.6831(17) 0.5851(13) 0.041(4) Uani 1 1 d U
H4 H 1.1108 0.7610 0.5579 0.049 Uiso 1 1 calc R
C5 C 1.0020(11) 0.6940(15) 0.6335(12) 0.027(3) Uani 1 1 d U
H5 H 0.9712 0.7799 0.6390 0.032 Uiso 1 1 calc R
C6 C 0.9594(11) 0.5822(14) 0.6766(11) 0.024(3) Uani 1 1 d U
C7 C 0.8737(11) 0.6016(13) 0.7379(12) 0.020(3) Uani 1 1 d U
C8 C 0.8654(12) 0.7330(13) 0.7803(13) 0.032(4) Uani 1 1 d U
H8 H 0.9178 0.8015 0.7763 0.038 Uiso 1 1 calc R
C9 C 0.7811(11) 0.7579(13) 0.8264(12) 0.027(3) Uani 1 1 d U
H9 H 0.7750 0.8445 0.8550 0.033 Uiso 1 1 calc R
C10 C 0.7011(11) 0.6545(13) 0.8324(11) 0.027(3) Uani 1 1 d U
H10 H 0.6379 0.6706 0.8588 0.033 Uiso 1 1 calc R
C11 C 0.7237(11) 0.5280(14) 0.7962(13) 0.028(3) Uani 1 1 d U
C12 C 0.6499(11) 0.4111(13) 0.8045(12) 0.018(3) Uani 1 1 d U
C13 C 0.5438(11) 0.4358(14) 0.8369(12) 0.033(4) Uani 1 1 d U
H13A H 0.4940 0.5028 0.7859 0.049 Uiso 1 1 calc R
H13B H 0.5681 0.4685 0.9152 0.049 Uiso 1 1 calc R
H13C H 0.5000 0.3523 0.8307 0.049 Uiso 1 1 calc R
C14 C 0.6088(11) 0.1791(15) 0.7771(12) 0.022(3) Uani 1 1 d U
C15 C 0.6356(12) 0.1056(13) 0.8825(13) 0.029(3) Uani 1 1 d U
C16 C 0.5740(11) -0.0131(13) 0.8783(12) 0.024(3) Uani 1 1 d U
H16 H 0.5902 -0.0660 0.9448 0.029 Uiso 1 1 calc R
C17 C 0.4877(12) -0.0554(15) 0.7763(12) 0.031(4) Uani 1 1 d U
H17 H 0.4481 -0.1379 0.7735 0.037 Uiso 1 1 calc R
C18 C 0.4620(12) 0.0222(13) 0.6828(12) 0.034(4) Uani 1 1 d U
H18 H 0.4013 -0.0062 0.6161 0.041 Uiso 1 1 calc R
C19 C 0.5184(12) 0.1395(13) 0.6786(13) 0.026(3) Uani 1 1 d U
C20 C 0.7219(13) 0.1542(15) 0.9916(12) 0.034(4) Uani 1 1 d U
H20 H 0.7582 0.2389 0.9770 0.041 Uiso 1 1 calc R
C21 C 0.6646(11) 0.1814(17) 1.0815(12) 0.047(4) Uani 1 1 d U
H21A H 0.5881 0.2236 1.0453 0.070 Uiso 1 1 calc R
H21B H 0.7148 0.2412 1.1399 0.070 Uiso 1 1 calc R
H21C H 0.6544 0.0969 1.1164 0.070 Uiso 1 1 calc R
C22 C 0.8174(11) 0.0501(14) 1.0382(11) 0.038(4) Uani 1 1 d U
H22A H 0.7818 -0.0366 1.0427 0.056 Uiso 1 1 calc R
H22B H 0.8686 0.0770 1.1140 0.056 Uiso 1 1 calc R
H22C H 0.8634 0.0428 0.9878 0.056 Uiso 1 1 calc R
C23 C 0.4811(13) 0.2230(14) 0.5702(12) 0.033(4) Uani 1 1 d U
H23 H 0.5339 0.3024 0.5821 0.039 Uiso 1 1 calc R
C24 C 0.4908(14) 0.1404(14) 0.4694(13) 0.055(5) Uani 1 1 d U
H24A H 0.5729 0.1177 0.4835 0.082 Uiso 1 1 calc R
H24B H 0.4606 0.1931 0.3996 0.082 Uiso 1 1 calc R
H24C H 0.4449 0.0581 0.4613 0.082 Uiso 1 1 calc R
C25 C 0.3569(11) 0.2714(16) 0.5499(13) 0.049(5) Uani 1 1 d U
H25A H 0.3064 0.1945 0.5483 0.074 Uiso 1 1 calc R
H25B H 0.3276 0.3186 0.4771 0.074 Uiso 1 1 calc R
H25C H 0.3568 0.3321 0.6111 0.074 Uiso 1 1 calc R
C26 C 0.1657(12) 0.1114(13) 0.8080(11) 0.033(4) Uani 1 1 d U
H26 H 0.1039 0.1808 0.7988 0.040 Uiso 1 1 calc R
Cl4 Cl 0.1531(4) 0.0491(5) 0.6758(4) 0.0582(14) Uani 1 1 d U
Cl5 Cl 0.3041(3) 0.1863(5) 0.8710(4) 0.0530(13) Uani 1 1 d U
Cl6 Cl 0.1476(4) -0.0160(4) 0.8978(4) 0.0480(13) Uani 1 1 d U

loop_
_atom_site_aniso_label
_atom_site_aniso_U_11
_atom_site_aniso_U_22
_atom_site_aniso_U_33
_atom_site_aniso_U_23
_atom_site_aniso_U_13
_atom_site_aniso_U_12
Ti1 0.0261(15) 0.0160(15) 0.0258(17) -0.0009(14) 0.0116(13) 0.0031(15)
Cl1 0.038(2) 0.028(2) 0.026(2) 0.0039(18) 0.0110(19) 0.0099(19)
Cl2 0.051(3) 0.013(2) 0.046(3) -0.004(2) 0.020(2) -0.001(2)
Cl3 0.034(2) 0.033(2) 0.026(2) 0.005(2) 0.0084(18) 0.003(2)
O1 0.026(5) 0.031(5) 0.034(6) 0.014(5) 0.018(4) 0.009(4)
N1 0.024(6) 0.014(4) 0.031(7) -0.003(5) 0.014(5) -0.002(4)
N2 0.025(5) 0.017(5) 0.020(6) 0.004(5) 0.008(4) 0.004(5)
C1 0.018(7) 0.018(6) 0.023(9) 0.005(7) 0.002(6) 0.004(6)
C2 0.026(7) 0.026(6) 0.032(7) -0.001(6) 0.008(5) -0.001(5)
C3 0.039(7) 0.043(7) 0.028(7) -0.007(6) 0.025(6) -0.003(6)
C4 0.049(10) 0.030(6) 0.056(11) -0.005(9) 0.034(8) -0.008(9)
C5 0.029(8) 0.014(6) 0.039(10) 0.000(7) 0.015(7) -0.007(7)
C6 0.029(6) 0.025(5) 0.016(7) 0.008(5) 0.006(5) -0.004(5)
C7 0.017(6) 0.016(5) 0.020(7) 0.006(5) -0.001(5) 0.005(5)
C8 0.028(9) 0.023(6) 0.050(11) 0.003(7) 0.020(8) -0.004(6)
C9 0.035(9) 0.017(7) 0.029(9) 0.008(7) 0.011(7) 0.008(6)
C10 0.032(8) 0.020(7) 0.033(10) 0.004(7) 0.016(7) 0.004(6)
C11 0.012(7) 0.022(6) 0.046(10) -0.005(7) 0.005(6) 0.001(5)
C12 0.012(7) 0.025(6) 0.012(8) 0.003(6) -0.003(6) -0.003(5)
C13 0.043(10) 0.039(10) 0.029(10) -0.009(8) 0.030(9) -0.003(8)
C14 0.029(6) 0.018(5) 0.023(5) -0.005(5) 0.015(5) 0.006(5)
C15 0.032(7) 0.024(6) 0.029(5) -0.001(5) 0.010(5) -0.002(5)
C16 0.030(6) 0.016(6) 0.030(6) 0.006(5) 0.014(5) 0.011(5)
C17 0.031(7) 0.025(7) 0.036(7) 0.002(5) 0.012(5) -0.011(6)
C18 0.042(10) 0.023(8) 0.031(8) 0.004(6) 0.004(7) -0.002(6)
C19 0.030(8) 0.018(7) 0.028(6) 0.003(5) 0.008(6) 0.005(5)
C20 0.052(10) 0.029(9) 0.020(7) 0.005(7) 0.010(6) -0.004(6)
C21 0.045(10) 0.051(10) 0.053(10) -0.022(11) 0.029(9) -0.018(10)
C22 0.038(9) 0.039(10) 0.025(10) -0.007(8) -0.002(7) -0.004(7)
C23 0.034(8) 0.046(10) 0.017(7) 0.013(6) 0.008(7) -0.003(7)
C24 0.093(14) 0.045(12) 0.036(9) 0.014(8) 0.034(11) -0.005(10)
C25 0.022(8) 0.064(12) 0.052(12) 0.005(9) -0.001(8) -0.008(8)
C26 0.034(8) 0.036(10) 0.022(8) 0.014(6) 0.000(8) 0.002(7)
Cl4 0.059(3) 0.072(4) 0.044(3) -0.005(3) 0.018(3) -0.014(3)
Cl5 0.051(3) 0.052(3) 0.064(3) -0.021(3) 0.030(3) -0.017(3)
Cl6 0.055(3) 0.034(3) 0.046(3) 0.016(2) 0.006(2) -0.004(2)

loop_
_atom_type_symbol
_atom_type_description
_atom_type_scat_dispersion_real
_atom_type_scat_dispersion_imag
_atom_type_scat_source
C C 0.0033 0.0016 'International Tables Vol C Tables 4.2.6.8 and 6.1.1.4'
H H 0.0000 0.0000 'International Tables Vol C Tables 4.2.6.8 and 6.1.1.4'
N N 0.0061 0.0033 'International Tables Vol C Tables 4.2.6.8 and 6.1.1.4'
O O 0.0106 0.0060 'International Tables Vol C Tables 4.2.6.8 and 6.1.1.4'
Cl Cl 0.1484 0.1585 'International Tables Vol C Tables 4.2.6.8 and 6.1.1.4'
Ti Ti 0.2776 0.4457 'International Tables Vol C Tables 4.2.6.8 and 6.1.1.4'

loop_
_geom_angle_atom_site_label_1
_geom_angle_atom_site_label_2
_geom_angle_atom_site_label_3
_geom_angle
O1 Ti1 N1 85.8(4)
O1 Ti1 N2 159.8(4)
N1 Ti1 N2 74.1(4)
O1 Ti1 Cl2 105.6(3)
N1 Ti1 Cl2 168.3(3)
N2 Ti1 Cl2 94.5(3)
O1 Ti1 Cl3 90.1(3)
N1 Ti1 Cl3 86.0(3)
N2 Ti1 Cl3 86.7(3)
Cl2 Ti1 Cl3 96.22(18)
O1 Ti1 Cl1 90.4(3)
N1 Ti1 Cl1 83.0(3)
N2 Ti1 Cl1 89.0(3)
Cl2 Ti1 Cl1 94.23(17)
Cl3 Ti1 Cl1 169.00(18)
C1 O1 Ti1 136.1(8)
C7 N1 C11 117.2(12)
C7 N1 Ti1 126.4(9)
C11 N1 Ti1 116.2(9)
C12 N2 C14 118.4(11)
C12 N2 Ti1 118.3(9)
C14 N2 Ti1 123.3(8)
O1 C1 C6 122.1(12)
O1 C1 C2 118.3(12)
C6 C1 C2 119.5(13)
C1 C2 C3 120.2(14)
C1 C2 H2 119.9
C3 C2 H2 119.9
C4 C3 C2 119.5(13)
C4 C3 H3 120.2
C2 C3 H3 120.2
C5 C4 C3 120.7(16)
C5 C4 H4 119.6
C3 C4 H4 119.6
C4 C5 C6 122.5(15)
C4 C5 H5 118.7
C6 C5 H5 118.7
C1 C6 C5 117.4(13)
C1 C6 C7 122.2(13)
C5 C6 C7 120.1(13)
N1 C7 C8 122.2(13)
N1 C7 C6 120.6(12)
C8 C7 C6 117.2(13)
C9 C8 C7 119.0(13)
C9 C8 H8 120.5
C7 C8 H8 120.5
C8 C9 C10 120.7(13)
C8 C9 H9 119.6
C10 C9 H9 119.6
C11 C10 C9 114.9(12)
C11 C10 H10 122.6
C9 C10 H10 122.6
N1 C11 C10 125.1(13)
N1 C11 C12 115.4(12)
C10 C11 C12 119.5(13)
N2 C12 C11 115.2(12)
N2 C12 C13 125.9(13)
C11 C12 C13 118.8(12)
C12 C13 H13A 109.5
C12 C13 H13B 109.5
H13A C13 H13B 109.5
C12 C13 H13C 109.5
H13A C13 H13C 109.5
H13B C13 H13C 109.5
C19 C14 C15 121.7(14)
C19 C14 N2 121.4(13)
C15 C14 N2 116.9(12)
C16 C15 C14 116.6(14)
C16 C15 C20 120.8(14)
C14 C15 C20 122.6(13)
C15 C16 C17 120.8(14)
C15 C16 H16 119.6
C17 C16 H16 119.6
C18 C17 C16 119.5(14)
C18 C17 H17 120.2
C16 C17 H17 120.2
C17 C18 C19 123.8(15)
C17 C18 H18 118.1
C19 C18 H18 118.1
C18 C19 C14 117.4(14)
C18 C19 C23 120.2(14)
C14 C19 C23 122.4(13)
C15 C20 C22 109.5(12)
C15 C20 C21 112.1(12)
C22 C20 C21 108.5(12)
C15 C20 H20 108.9
C22 C20 H20 108.9
C21 C20 H20 108.9
C20 C21 H21A 109.5
C20 C21 H21B 109.5
H21A C21 H21B 109.5
C20 C21 H21C 109.5
H21A C21 H21C 109.5
H21B C21 H21C 109.5
C20 C22 H22A 109.5
C20 C22 H22B 109.5
H22A C22 H22B 109.5
C20 C22 H22C 109.5
H22A C22 H22C 109.5
H22B C22 H22C 109.5
C25 C23 C19 107.3(11)
C25 C23 C24 112.4(13)
C19 C23 C24 110.7(12)
C25 C23 H23 108.8
C19 C23 H23 108.8
C24 C23 H23 108.8
C23 C24 H24A 109.5
C23 C24 H24B 109.5
H24A C24 H24B 109.5
C23 C24 H24C 109.5
H24A C24 H24C 109.5
H24B C24 H24C 109.5
C23 C25 H25A 109.5
C23 C25 H25B 109.5
H25A C25 H25B 109.5
C23 C25 H25C 109.5
H25A C25 H25C 109.5
H25B C25 H25C 109.5
Cl4 C26 Cl5 109.9(8)
Cl4 C26 Cl6 111.2(8)
Cl5 C26 Cl6 109.3(7)
Cl4 C26 H26 108.8
Cl5 C26 H26 108.8
Cl6 C26 H26 108.8

loop_
_geom_bond_atom_site_label_1
_geom_bond_atom_site_label_2
_geom_bond_distance
Ti1 O1 1.809(9)
Ti1 N1 2.149(11)
Ti1 N2 2.219(10)
Ti1 Cl2 2.260(4)
Ti1 Cl3 2.303(5)
Ti1 Cl1 2.317(5)
O1 C1 1.331(14)
N1 C7 1.326(15)
N1 C11 1.376(15)
N2 C12 1.270(15)
N2 C14 1.490(17)
C1 C6 1.384(16)
C1 C2 1.403(17)
C2 C3 1.404(18)
C2 H2 0.9500
C3 C4 1.35(2)
C3 H3 0.9500
C4 C5 1.340(16)
C4 H4 0.9500
C5 C6 1.416(17)
C5 H5 0.9500
C6 C7 1.504(17)
C7 C8 1.434(16)
C8 C9 1.362(16)
C8 H8 0.9500
C9 C10 1.439(15)
C9 H9 0.9500
C10 C11 1.403(17)
C10 H10 0.9500
C11 C12 1.500(17)
C12 C13 1.501(16)
C13 H13A 0.9800
C13 H13B 0.9800
C13 H13C 0.9800
C14 C19 1.401(18)
C14 C15 1.449(18)
C15 C16 1.395(17)
C15 C20 1.494(17)
C16 C17 1.414(18)
C16 H16 0.9500
C17 C18 1.352(18)
C17 H17 0.9500
C18 C19 1.369(17)
C18 H18 0.9500
C19 C23 1.526(17)
C20 C22 1.520(17)
C20 C21 1.539(16)
C20 H20 1.0000
C21 H21A 0.9800
C21 H21B 0.9800
C21 H21C 0.9800
C22 H22A 0.9800
C22 H22B 0.9800
C22 H22C 0.9800
C23 C25 1.523(17)
C23 C24 1.548(17)
C23 H23 1.0000
C24 H24A 0.9800
C24 H24B 0.9800
C24 H24C 0.9800
C25 H25A 0.9800
C25 H25B 0.9800
C25 H25C 0.9800
C26 Cl4 1.729(14)
C26 Cl5 1.763(13)
C26 Cl6 1.764(13)
C26 H26 1.0000

loop_
_geom_torsion_atom_site_label_1
_geom_torsion_atom_site_label_2
_geom_torsion_atom_site_label_3
_geom_torsion_atom_site_label_4
_geom_torsion
N1 Ti1 O1 C1 -25.9(13)
N2 Ti1 O1 C1 -31(2)
Cl2 Ti1 O1 C1 151.6(12)
Cl3 Ti1 O1 C1 -111.9(13)
Cl1 Ti1 O1 C1 57.1(13)
O1 Ti1 N1 C7 4.9(12)
N2 Ti1 N1 C7 -177.0(13)
Cl2 Ti1 N1 C7 -163.0(13)
Cl3 Ti1 N1 C7 95.3(12)
Cl1 Ti1 N1 C7 -86.0(12)
O1 Ti1 N1 C11 -170.4(10)
N2 Ti1 N1 C11 7.7(9)
Cl2 Ti1 N1 C11 22(2)
Cl3 Ti1 N1 C11 -80.0(9)
Cl1 Ti1 N1 C11 98.7(9)
O1 Ti1 N2 C12 0(2)
N1 Ti1 N2 C12 -5.8(10)
Cl2 Ti1 N2 C12 177.0(10)
Cl3 Ti1 N2 C12 81.0(10)
Cl1 Ti1 N2 C12 -88.9(10)
O1 Ti1 N2 C14 178.6(11)
N1 Ti1 N2 C14 173.2(10)
Cl2 Ti1 N2 C14 -4.0(10)
Cl3 Ti1 N2 C14 -100.0(9)
Cl1 Ti1 N2 C14 90.2(9)
Ti1 O1 C1 C6 25(2)
Ti1 O1 C1 C2 -155.4(10)
O1 C1 C2 C3 179.0(13)
C6 C1 C2 C3 -1(2)
C1 C2 C3 C4 2(2)
C2 C3 C4 C5 -2(2)
C3 C4 C5 C6 1(2)
O1 C1 C6 C5 179.6(13)
C2 C1 C6 C5 0(2)
O1 C1 C6 C7 5(2)
C2 C1 C6 C7 -174.9(13)
C4 C5 C6 C1 0(2)
C4 C5 C6 C7 175.4(13)
C11 N1 C7 C8 11(2)
Ti1 N1 C7 C8 -164.1(11)
C11 N1 C7 C6 -171.0(12)
Ti1 N1 C7 C6 13.8(19)
C1 C6 C7 N1 -22(2)
C5 C6 C7 N1 163.5(13)
C1 C6 C7 C8 156.2(14)
C5 C6 C7 C8 -19(2)
N1 C7 C8 C9 -8(2)
C6 C7 C8 C9 173.7(12)
C7 C8 C9 C10 0(2)
C8 C9 C10 C11 5(2)
C7 N1 C11 C10 -6(2)
Ti1 N1 C11 C10 169.7(12)
C7 N1 C11 C12 175.3(12)
Ti1 N1 C11 C12 -9.0(15)
C9 C10 C11 N1 -2(2)
C9 C10 C11 C12 176.8(12)
C14 N2 C12 C11 -176.1(11)
Ti1 N2 C12 C11 2.9(16)
C14 N2 C12 C13 1(2)
Ti1 N2 C12 C13 179.9(10)
N1 C11 C12 N2 3.9(18)
C10 C11 C12 N2 -174.8(13)
N1 C11 C12 C13 -173.2(12)
C10 C11 C12 C13 8(2)
C12 N2 C14 C19 91.0(16)
Ti1 N2 C14 C19 -88.1(13)
C12 N2 C14 C15 -89.1(15)
Ti1 N2 C14 C15 91.8(13)
C19 C14 C15 C16 6(2)
N2 C14 C15 C16 -174.3(11)
C19 C14 C15 C20 -172.7(13)
N2 C14 C15 C20 7.4(19)
C14 C15 C16 C17 -1.8(19)
C20 C15 C16 C17 176.5(13)
C15 C16 C17 C18 -2(2)
C16 C17 C18 C19 3(2)
C17 C18 C19 C14 1(2)
C17 C18 C19 C23 -178.2(13)
C15 C14 C19 C18 -5(2)
N2 C14 C19 C18 174.7(12)
C15 C14 C19 C23 173.9(12)
N2 C14 C19 C23 -6.2(19)
C16 C15 C20 C22 59.6(17)
C14 C15 C20 C22 -122.1(14)
C16 C15 C20 C21 -60.9(18)
C14 C15 C20 C21 117.4(15)
C18 C19 C23 C25 64.7(17)
C14 C19 C23 C25 -114.4(15)
C18 C19 C23 C24 -58.3(17)
C14 C19 C23 C24 122.6(14)
